data_7135752
loop_
_publ_author_name
'Sahewal, Sakshi'
'Sharma, Suman'
'Mallick, Dibyendu'
'Das, Soumyajit'

_publ_section_title
;
 Substituent-induced modulation of proaromaticity in benzo-fused
 fluorenophenalene exhibiting a low-lying LUMO.
;
_journal_issue 37
_journal_name_full 'Chemical communications (Cambridge, England)'
_journal_page_first 9481
_journal_page_last 9485
_journal_paper_doi 10.1039/d6cc01746k
_journal_volume 62
_journal_year 2026
_chemical_formula_moiety 'C48 H40 O'
_chemical_formula_sum 'C48 H40 O'
_chemical_formula_weight 632.80
_space_group_crystal_system triclinic
_space_group_IT_number 2
_space_group_name_Hall '-P 1'
_space_group_name_H-M_alt 'P -1'
_atom_sites_solution_hydrogens geom
_atom_sites_solution_primary dual
_audit_creation_date 2024-11-26
_audit_creation_method
;
Olex2 1.5
(compiled 2024.02.16 svn.r378c4104 for OlexSys, GUI svn.r6928)
;
_audit_update_record
;
2026-03-18 deposited with the CCDC.	2026-04-17 downloaded from the CCDC.
;
_cell_angle_alpha 96.376(8)
_cell_angle_beta 93.001(5)
_cell_angle_gamma 98.414(5)
_cell_formula_units_Z 4
_cell_length_a 9.0236(14)
_cell_length_b 16.688(3)
_cell_length_c 26.510(5)
_cell_measurement_reflns_used 6073
_cell_measurement_temperature 298
_cell_measurement_theta_max 25.31
_cell_measurement_theta_min 2.29
_cell_volume 3915.1(12)
_computing_cell_refinement 'SAINT V8.40B (?, 2016)'
_computing_data_reduction 'SAINT V8.40B (?, 2016)'
_computing_molecular_graphics 'Olex2 1.5 (Dolomanov et al., 2009)'
_computing_publication_material 'Olex2 1.5 (Dolomanov et al., 2009)'
_computing_structure_refinement 'XL  (Sheldrick, 2008)'
_computing_structure_solution 'SHELXT 2018/2 (Sheldrick, 2018)'
_diffrn_ambient_temperature 298
_diffrn_detector 'Bruker APEX2 area detector'
_diffrn_detector_area_resol_mean 7.9
_diffrn_detector_type 'CCD area detector'
_diffrn_measured_fraction_theta_full 0.961
_diffrn_measured_fraction_theta_max 0.953
_diffrn_measurement_device 'three-circle diffractometer'
_diffrn_measurement_device_type 'Bruker SMART APEX2 area detector'
_diffrn_measurement_method '\w and \f scans'
_diffrn_radiation_monochromator 'mirror optics'
_diffrn_radiation_probe x-ray
_diffrn_radiation_type MoK\a
_diffrn_radiation_wavelength 0.71073
_diffrn_reflns_av_R_equivalents 0.0538
_diffrn_reflns_av_unetI/netI 0.1075
_diffrn_reflns_Laue_measured_fraction_full 0.961
_diffrn_reflns_Laue_measured_fraction_max 0.953
_diffrn_reflns_limit_h_max 11
_diffrn_reflns_limit_h_min -10
_diffrn_reflns_limit_k_max 20
_diffrn_reflns_limit_k_min -20
_diffrn_reflns_limit_l_max 32
_diffrn_reflns_limit_l_min -32
_diffrn_reflns_number 23803
_diffrn_reflns_point_group_measured_fraction_full 0.961
_diffrn_reflns_point_group_measured_fraction_max 0.953
_diffrn_reflns_theta_full 25.242
_diffrn_reflns_theta_max 25.877
_diffrn_reflns_theta_min 1.866
_diffrn_source 'microfocus sealed X-ray tube'
_diffrn_source_current 1.0
_diffrn_source_power 0.05
_diffrn_source_type 'Incoatec I\ms'
_diffrn_source_voltage 50.0
_diffrn_standards_number 0
_exptl_absorpt_coefficient_mu 0.062
_exptl_absorpt_correction_T_max 0.997
_exptl_absorpt_correction_T_min 0.991
_exptl_absorpt_correction_type multi-scan
_exptl_absorpt_process_details
;
SADABS-2016/2 (Bruker,2016/2) was used for absorption correction.
wR2(int) was 0.1194 before and 0.0744 after correction.
The Ratio of minimum to maximum transmission is 0.6980.
The \l/2 correction factor is Not present.
;
_exptl_crystal_colour 'metallic brownish brown'
_exptl_crystal_colour_lustre metallic
_exptl_crystal_colour_modifier brownish
_exptl_crystal_colour_primary brown
_exptl_crystal_density_diffrn 1.074
_exptl_crystal_description plate
_exptl_crystal_F_000 1344.0
_exptl_crystal_recrystallization_method 'slow solvent diffusion of methanol into dichloromethane'
_exptl_crystal_size_max 0.325
_exptl_crystal_size_mid 0.123
_exptl_crystal_size_min 0.056
_refine_diff_density_max 0.287
_refine_diff_density_min -0.250
_refine_diff_density_rms 0.045
_refine_ls_extinction_method none
_refine_ls_goodness_of_fit_ref 1.026
_refine_ls_hydrogen_treatment constr
_refine_ls_matrix_type full
_refine_ls_number_parameters 897
_refine_ls_number_reflns 14461
_refine_ls_number_restraints 0
_refine_ls_restrained_S_all 1.026
_refine_ls_R_factor_all 0.1624
_refine_ls_R_factor_gt 0.0905
_refine_ls_shift/su_max 0.001
_refine_ls_shift/su_mean 0.000
_refine_ls_structure_factor_coef Fsqd
_refine_ls_weighting_details 'w=1/[\s^2^(Fo^2^)+(0.0792P)^2^+2.6433P] where P=(Fo^2^+2Fc^2^)/3'
_refine_ls_weighting_scheme calc
_refine_ls_wR_factor_gt 0.2061
_refine_ls_wR_factor_ref 0.2396
_reflns_Friedel_coverage 0.000
_reflns_number_gt 7314
_reflns_number_total 15178
_reflns_threshold_expression 'I > 2\s(I)'
_cod_data_source_file d6cc01746k2.cif
_cod_data_source_block ss_181r_0ma_a
_cod_depositor_comments 'Adding full bibliography for 7135752.cif.'
_cod_database_code 7135752
_shelx_shelxl_version_number 2019/1
_shelx_space_group_comment
;
The symmetry employed for this shelxl refinement is uniquely defined
by the following loop, which should always be used as a source of
symmetry information in preference to the above space-group names.
They are only intended as comments.
;
_shelx_estimated_absorpt_t_max 0.993
_shelx_estimated_absorpt_t_min 0.958
_olex2_refinement_description
;
1. Fixed Uiso
 At 1.2 times of:
  All C(H) groups, All C(H,H) groups
 At 1.5 times of:
  All C(H,H,H) groups
2.a Secondary CH2 refined with riding coordinates:
 C2(H2A,H2B), C2'(H2'A,H2'B)
2.b Aromatic/amide H refined with riding coordinates:
 C43(H43), C37(H37), C24(H24), C10(H10), C9(H9), C8(H8), C11(H11), C13(H13),
 C46(H46), C31(H31), C32(H32), C33(H33), C34(H34), C27(H27), C18(H18), C4(H4),
 C5(H5), C24'(H24'), C18'(H18'), C43'(H43'), C27'(H27'), C46'(H46'), C13'(H13'),
  C8'(H8'), C9'(H9'), C10'(H10'), C11'(H11'), C5'(H5'), C4'(H4'), C37'(H37'),
 C34'(H34'), C33'(H33'), C32'(H32'), C31'(H31')
2.c Idealised Me refined as rotating group:
 C45(H45A,H45B,H45C), C26(H26A,H26B,H26C), C42(H42A,H42B,H42C), C48(H48A,H48B,
 H48C), C29(H29A,H29B,H29C), C23(H23A,H23B,H23C), C1(H1A,H1B,H1C), C26'(H26D,
 H26E,H26F), C45'(H45D,H45E,H45F), C42'(H42D,H42E,H42F), C48'(H48D,H48E,H48F),
 C1'(H1'A,H1'B,H1'C), C23'(H23D,H23E,H23F), C29'(H29D,H29E,H29F)
;
_smtbx_masks_void_probe_radius 1.2
_smtbx_masks_void_truncation_radius 1.2
_olex2_submission_special_instructions 'No special instructions were received'

loop_
_space_group_symop_operation_xyz
'x, y, z'
'-x, -y, -z'

loop_
_atom_site_label
_atom_site_type_symbol
_atom_site_fract_x
_atom_site_fract_y
_atom_site_fract_z
_atom_site_U_iso_or_equiv
_atom_site_adp_type
_atom_site_occupancy
_atom_site_site_symmetry_order
_atom_site_calc_flag
_atom_site_refinement_flags_posn
_atom_site_refinement_flags_adp
_atom_site_refinement_flags_occupancy
_atom_site_disorder_assembly
_atom_site_disorder_group
O1 O 0.2992(3) 0.50585(15) 0.73251(10) 0.0502(7) Uani 1 1 d . . . . .
O1' O -0.2681(3) 0.39513(16) 0.77712(11) 0.0556(8) Uani 1 1 d . . . . .
C45 C 1.2930(6) 0.8612(4) 0.6091(2) 0.124(3) Uani 1 1 d . . . . .
H45A H 1.316556 0.839965 0.575821 0.186 Uiso 1 1 calc R U . . .
H45B H 1.375097 0.859345 0.633245 0.186 Uiso 1 1 calc R U . . .
H45C H 1.276152 0.916651 0.608828 0.186 Uiso 1 1 calc R U . . .
C44 C 1.1514(6) 0.8097(3) 0.62406(19) 0.0721(14) Uani 1 1 d . . . . .
C43 C 1.0130(6) 0.8340(3) 0.61695(17) 0.0687(14) Uani 1 1 d . . . . .
H43 H 1.007349 0.883149 0.604057 0.082 Uiso 1 1 calc R U . . .
C41 C 0.8814(5) 0.7870(3) 0.62854(15) 0.0513(10) Uani 1 1 d . . . . .
C40 C 0.8898(4) 0.7121(2) 0.64715(14) 0.0449(9) Uani 1 1 d . . . . .
C39 C 0.7497(4) 0.6596(2) 0.65846(13) 0.0367(9) Uani 1 1 d . . . . .
C38 C 0.6790(4) 0.6767(2) 0.70245(13) 0.0347(8) Uani 1 1 d . . . . .
C37 C 0.7430(4) 0.7457(2) 0.73850(14) 0.0404(9) Uani 1 1 d . . . . .
H37 H 0.835356 0.775196 0.733114 0.049 Uiso 1 1 calc R U . . .
C36 C 0.6714(4) 0.7683(2) 0.77993(14) 0.0381(9) Uani 1 1 d . . . . .
C19 C 0.5280(4) 0.7220(2) 0.78899(14) 0.0399(9) Uani 1 1 d . . . . .
C20 C 0.4734(4) 0.7575(2) 0.83208(15) 0.0439(9) Uani 1 1 d . . . . .
C21 C 0.3293(4) 0.7301(2) 0.85384(15) 0.0475(10) Uani 1 1 d . . . . .
C22 C 0.3258(5) 0.6838(3) 0.89468(17) 0.0645(13) Uani 1 1 d . . . . .
C24 C 0.1857(7) 0.6580(3) 0.9131(2) 0.0840(17) Uani 1 1 d . . . . .
H24 H 0.182042 0.626013 0.939695 0.101 Uiso 1 1 calc R U . . .
C25 C 0.0553(6) 0.6778(3) 0.8937(2) 0.0830(17) Uani 1 1 d . . . . .
C26 C -0.0916(7) 0.6548(4) 0.9184(3) 0.136(3) Uani 1 1 d . . . . .
H26A H -0.077750 0.616862 0.942263 0.205 Uiso 1 1 calc R U . . .
H26B H -0.168440 0.630069 0.892578 0.205 Uiso 1 1 calc R U . . .
H26C H -0.121144 0.702907 0.935750 0.205 Uiso 1 1 calc R U . . .
C10 C 0.7403(6) 0.4240(3) 0.46271(17) 0.0698(14) Uani 1 1 d . . . . .
H10 H 0.792017 0.414943 0.433690 0.084 Uiso 1 1 calc R U . . .
C9 C 0.6174(6) 0.3685(3) 0.47188(18) 0.0717(14) Uani 1 1 d . . . . .
H9 H 0.586577 0.322175 0.448722 0.086 Uiso 1 1 calc R U . . .
C8 C 0.5410(5) 0.3810(3) 0.51455(17) 0.0631(12) Uani 1 1 d . . . . .
H8 H 0.459130 0.342777 0.519834 0.076 Uiso 1 1 calc R U . . .
C7 C 0.5827(4) 0.4499(2) 0.55057(14) 0.0458(10) Uani 1 1 d . . . . .
C12 C 0.7090(4) 0.5056(3) 0.54106(14) 0.0482(10) Uani 1 1 d . . . . .
C11 C 0.7843(5) 0.4917(3) 0.49644(15) 0.0579(12) Uani 1 1 d . . . . .
H11 H 0.865503 0.529520 0.490011 0.069 Uiso 1 1 calc R U . . .
C13 C 0.7577(4) 0.5742(2) 0.57739(14) 0.0469(10) Uani 1 1 d . . . . .
H13 H 0.841546 0.610200 0.571092 0.056 Uiso 1 1 calc R U . . .
C14 C 0.6885(4) 0.5909(2) 0.62156(13) 0.0381(9) Uani 1 1 d . . . . .
C42 C 0.7323(5) 0.8154(3) 0.62018(19) 0.0734(14) Uani 1 1 d . . . . .
H42A H 0.692205 0.828205 0.652429 0.110 Uiso 1 1 calc R U . . .
H42B H 0.663986 0.773005 0.599964 0.110 Uiso 1 1 calc R U . . .
H42C H 0.745483 0.863210 0.602807 0.110 Uiso 1 1 calc R U . . .
C46 C 1.1576(5) 0.7378(3) 0.64327(17) 0.0701(14) Uani 1 1 d . . . . .
H46 H 1.250574 0.721059 0.648282 0.084 Uiso 1 1 calc R U . . .
C47 C 1.0291(4) 0.6882(3) 0.65573(15) 0.0542(11) Uani 1 1 d . . . . .
C48 C 1.0427(5) 0.6101(3) 0.6778(2) 0.0809(16) Uani 1 1 d . . . . .
H48A H 1.001062 0.564451 0.653316 0.121 Uiso 1 1 calc R U . . .
H48B H 0.988943 0.608406 0.708029 0.121 Uiso 1 1 calc R U . . .
H48C H 1.146613 0.607513 0.685976 0.121 Uiso 1 1 calc R U . . .
C30 C 0.5809(5) 0.8289(2) 0.85232(15) 0.0490(10) Uani 1 1 d . . . . .
C31 C 0.5784(5) 0.8885(3) 0.89322(17) 0.0623(12) Uani 1 1 d . . . . .
H31 H 0.498288 0.885053 0.913953 0.075 Uiso 1 1 calc R U . . .
C32 C 0.6951(6) 0.9525(3) 0.90294(18) 0.0729(14) Uani 1 1 d . . . . .
H32 H 0.693906 0.992374 0.930335 0.088 Uiso 1 1 calc R U . . .
C33 C 0.8140(6) 0.9576(3) 0.87191(19) 0.0702(13) Uani 1 1 d . . . . .
H33 H 0.891767 1.001253 0.878791 0.084 Uiso 1 1 calc R U . . .
C34 C 0.8201(5) 0.9001(3) 0.83141(17) 0.0563(11) Uani 1 1 d . . . . .
H34 H 0.901480 0.904350 0.811235 0.068 Uiso 1 1 calc R U . . .
C35 C 0.7054(4) 0.8363(2) 0.82092(15) 0.0439(9) Uani 1 1 d . . . . .
C27 C 0.0619(5) 0.7230(3) 0.8538(2) 0.0779(15) Uani 1 1 d . . . . .
H27 H -0.026600 0.736658 0.840034 0.093 Uiso 1 1 calc R U . . .
C28 C 0.1961(5) 0.7495(3) 0.83310(17) 0.0611(12) Uani 1 1 d . . . . .
C29 C 0.1964(5) 0.8012(4) 0.7902(2) 0.0966(19) Uani 1 1 d . . . . .
H29A H 0.095009 0.801422 0.777344 0.145 Uiso 1 1 calc R U . . .
H29B H 0.252043 0.779318 0.763427 0.145 Uiso 1 1 calc R U . . .
H29C H 0.242448 0.856027 0.802312 0.145 Uiso 1 1 calc R U . . .
C23 C 0.4681(6) 0.6624(4) 0.9185(2) 0.103(2) Uani 1 1 d . . . . .
H23A H 0.519129 0.633973 0.892925 0.155 Uiso 1 1 calc R U . . .
H23B H 0.443786 0.628193 0.944623 0.155 Uiso 1 1 calc R U . . .
H23C H 0.532085 0.711508 0.933075 0.155 Uiso 1 1 calc R U . . .
C18 C 0.4670(4) 0.6527(2) 0.75490(14) 0.0410(9) Uani 1 1 d . . . . .
H18 H 0.374782 0.623807 0.760959 0.049 Uiso 1 1 calc R U . . .
C17 C 0.5382(4) 0.6260(2) 0.71306(13) 0.0347(8) Uani 1 1 d . . . . .
C16 C 0.4839(4) 0.5530(2) 0.67753(13) 0.0361(8) Uani 1 1 d . . . . .
C3 C 0.3617(4) 0.4940(2) 0.68723(15) 0.0411(9) Uani 1 1 d . . . . .
C2 C 0.1759(5) 0.4483(3) 0.74508(16) 0.0578(12) Uani 1 1 d . . . . .
H2A H 0.204574 0.394487 0.744749 0.069 Uiso 1 1 calc R U . . .
H2B H 0.090296 0.445125 0.720839 0.069 Uiso 1 1 calc R U . . .
C1 C 0.1382(6) 0.4793(3) 0.79729(19) 0.0895(18) Uani 1 1 d . . . . .
H1A H 0.118133 0.534266 0.797615 0.134 Uiso 1 1 calc R U . . .
H1B H 0.221336 0.478202 0.821204 0.134 Uiso 1 1 calc R U . . .
H1C H 0.051039 0.445274 0.806524 0.134 Uiso 1 1 calc R U . . .
C4 C 0.3122(4) 0.4260(3) 0.65224(16) 0.0535(11) Uani 1 1 d . . . . .
H4 H 0.230215 0.388926 0.658863 0.064 Uiso 1 1 calc R U . . .
C5 C 0.3813(4) 0.4127(3) 0.60840(16) 0.0548(11) Uani 1 1 d . . . . .
H5 H 0.344674 0.366808 0.585538 0.066 Uiso 1 1 calc R U . . .
C6 C 0.5060(4) 0.4659(2) 0.59665(14) 0.0420(9) Uani 1 1 d . . . . .
C15 C 0.5569(4) 0.5362(2) 0.63182(13) 0.0361(8) Uani 1 1 d . . . . .
C26' C -0.7375(6) 0.4073(4) 0.9443(2) 0.113(2) Uani 1 1 d . . . . .
H26D H -0.750985 0.421499 0.979725 0.170 Uiso 1 1 calc R U . . .
H26E H -0.825619 0.372398 0.928609 0.170 Uiso 1 1 calc R U . . .
H26F H -0.721214 0.456015 0.927939 0.170 Uiso 1 1 calc R U . . .
C25' C -0.6009(6) 0.3625(4) 0.93917(18) 0.0697(14) Uani 1 1 d . . . . .
C24' C -0.4584(6) 0.4063(3) 0.94433(19) 0.0745(15) Uani 1 1 d . . . . .
H24' H -0.445855 0.462736 0.951979 0.089 Uiso 1 1 calc R U . . .
C22' C -0.3324(5) 0.3679(3) 0.93834(17) 0.0596(12) Uani 1 1 d . . . . .
C21' C -0.3516(5) 0.2836(3) 0.92658(15) 0.0533(11) Uani 1 1 d . . . . .
C20' C -0.2221(4) 0.2414(2) 0.91578(14) 0.0444(10) Uani 1 1 d . . . . .
C19' C -0.1516(4) 0.2382(2) 0.87103(14) 0.0412(9) Uani 1 1 d . . . . .
C18' C -0.1803(4) 0.2744(2) 0.82662(14) 0.0423(9) Uani 1 1 d . . . . .
H18' H -0.255455 0.306939 0.825906 0.051 Uiso 1 1 calc R U . . .
C17' C -0.1001(4) 0.2629(2) 0.78428(14) 0.0374(9) Uani 1 1 d . . . . .
C38' C 0.0137(4) 0.2088(2) 0.78574(13) 0.0365(8) Uani 1 1 d . . . . .
C39' C 0.0859(4) 0.1874(2) 0.74292(14) 0.0401(9) Uani 1 1 d . . . . .
C40' C 0.2014(4) 0.1320(2) 0.74440(14) 0.0447(10) Uani 1 1 d . . . . .
C41' C 0.1580(5) 0.0473(3) 0.73211(15) 0.0546(11) Uani 1 1 d . . . . .
C43' C 0.2677(6) -0.0023(3) 0.73309(18) 0.0708(14) Uani 1 1 d . . . . .
H43' H 0.240089 -0.058385 0.724936 0.085 Uiso 1 1 calc R U . . .
C44' C 0.4175(6) 0.0288(4) 0.7458(2) 0.0859(18) Uani 1 1 d . . . . .
C45' C 0.5350(7) -0.0274(4) 0.7460(3) 0.145(3) Uani 1 1 d . . . . .
H45D H 0.565652 -0.033237 0.780441 0.218 Uiso 1 1 calc R U . . .
H45E H 0.620356 -0.004755 0.729229 0.218 Uiso 1 1 calc R U . . .
H45F H 0.493401 -0.079949 0.728351 0.218 Uiso 1 1 calc R U . . .
C27' C -0.6180(6) 0.2798(4) 0.9279(2) 0.0822(16) Uani 1 1 d . . . . .
H27' H -0.714373 0.250245 0.924673 0.099 Uiso 1 1 calc R U . . .
C28' C -0.4973(5) 0.2383(3) 0.92122(19) 0.0696(13) Uani 1 1 d . . . . .
C42' C -0.0043(5) 0.0118(3) 0.7189(2) 0.0777(15) Uani 1 1 d . . . . .
H42D H -0.063062 0.027524 0.746478 0.116 Uiso 1 1 calc R U . . .
H42E H -0.014071 -0.046568 0.713286 0.116 Uiso 1 1 calc R U . . .
H42F H -0.039260 0.031958 0.688641 0.116 Uiso 1 1 calc R U . . .
C46' C 0.4569(5) 0.1109(4) 0.7569(2) 0.0902(18) Uani 1 1 d . . . . .
H46' H 0.557646 0.132166 0.764733 0.108 Uiso 1 1 calc R U . . .
C47' C 0.3519(5) 0.1646(3) 0.75698(18) 0.0666(13) Uani 1 1 d . . . . .
C48' C 0.4003(5) 0.2552(3) 0.7697(3) 0.109(2) Uani 1 1 d . . . . .
H48D H 0.363087 0.282920 0.742961 0.163 Uiso 1 1 calc R U . . .
H48E H 0.507913 0.267020 0.773142 0.163 Uiso 1 1 calc R U . . .
H48F H 0.360539 0.273535 0.801108 0.163 Uiso 1 1 calc R U . . .
C14' C 0.0496(4) 0.2166(2) 0.69516(14) 0.0428(9) Uani 1 1 d . . . . .
C13' C 0.1181(5) 0.1925(3) 0.65204(15) 0.0535(11) Uani 1 1 d . . . . .
H13' H 0.188398 0.157249 0.654233 0.064 Uiso 1 1 calc R U . . .
C12' C 0.0854(5) 0.2196(3) 0.60424(15) 0.0569(12) Uani 1 1 d . . . . .
C7' C -0.0159(5) 0.2745(3) 0.59994(15) 0.0531(11) Uani 1 1 d . . . . .
C8' C -0.0471(6) 0.2987(3) 0.55223(17) 0.0727(14) Uani 1 1 d . . . . .
H8' H -0.116078 0.334309 0.548633 0.087 Uiso 1 1 calc R U . . .
C9' C 0.0230(7) 0.2705(4) 0.5106(2) 0.0921(18) Uani 1 1 d . . . . .
H9' H 0.001640 0.287797 0.479242 0.111 Uiso 1 1 calc R U . . .
C10' C 0.1259(7) 0.2163(4) 0.51457(19) 0.0934(18) Uani 1 1 d . . . . .
H10' H 0.172119 0.196960 0.486109 0.112 Uiso 1 1 calc R U . . .
C11' C 0.1574(6) 0.1921(3) 0.56080(18) 0.0798(15) Uani 1 1 d . . . . .
H11' H 0.227515 0.156929 0.563939 0.096 Uiso 1 1 calc R U . . .
C6' C -0.0863(4) 0.3028(3) 0.64550(15) 0.0511(11) Uani 1 1 d . . . . .
C5' C -0.1813(5) 0.3610(3) 0.64419(19) 0.0696(14) Uani 1 1 d . . . . .
H5' H -0.204180 0.379926 0.613456 0.084 Uiso 1 1 calc R U . . .
C4' C -0.2418(5) 0.3909(3) 0.68717(18) 0.0665(13) Uani 1 1 d . . . . .
H4' H -0.302774 0.431072 0.685454 0.080 Uiso 1 1 calc R U . . .
C3' C -0.2137(4) 0.3624(2) 0.73328(16) 0.0470(10) Uani 1 1 d . . . . .
C2' C -0.3453(6) 0.4641(3) 0.7752(2) 0.0839(17) Uani 1 1 d . . . . .
H2'A H -0.433403 0.450398 0.751529 0.101 Uiso 1 1 calc R U . . .
H2'B H -0.279955 0.509569 0.764393 0.101 Uiso 1 1 calc R U . . .
C1' C -0.3887(9) 0.4851(4) 0.8268(2) 0.153(3) Uani 1 1 d . . . . .
H1'A H -0.455752 0.524714 0.826434 0.230 Uiso 1 1 calc R U . . .
H1'B H -0.300722 0.507345 0.848629 0.230 Uiso 1 1 calc R U . . .
H1'C H -0.438181 0.436932 0.839180 0.230 Uiso 1 1 calc R U . . .
C16' C -0.1262(4) 0.2993(2) 0.73713(14) 0.0403(9) Uani 1 1 d . . . . .
C15' C -0.0578(4) 0.2726(2) 0.69238(14) 0.0423(9) Uani 1 1 d . . . . .
C37' C 0.0470(4) 0.1759(2) 0.83273(14) 0.0410(9) Uani 1 1 d . . . . .
H37' H 0.123703 0.144510 0.834535 0.049 Uiso 1 1 calc R U . . .
C36' C -0.0318(4) 0.1902(2) 0.87398(14) 0.0395(9) Uani 1 1 d . . . . .
C35' C -0.0288(4) 0.1637(2) 0.92506(14) 0.0459(10) Uani 1 1 d . . . . .
C34' C 0.0614(5) 0.1185(2) 0.95024(16) 0.0557(11) Uani 1 1 d . . . . .
H34' H 0.139349 0.097839 0.934197 0.067 Uiso 1 1 calc R U . . .
C33' C 0.0342(6) 0.1046(3) 0.99969(18) 0.0746(15) Uani 1 1 d . . . . .
H33' H 0.096308 0.075287 1.016931 0.090 Uiso 1 1 calc R U . . .
C32' C -0.0814(7) 0.1327(3) 1.02376(18) 0.0775(15) Uani 1 1 d . . . . .
H32' H -0.098109 0.121675 1.056788 0.093 Uiso 1 1 calc R U . . .
C31' C -0.1750(6) 0.1782(3) 0.99901(16) 0.0655(13) Uani 1 1 d . . . . .
H31' H -0.254398 0.197174 1.015171 0.079 Uiso 1 1 calc R U . . .
C30' C -0.1472(4) 0.1943(2) 0.95006(14) 0.0460(10) Uani 1 1 d . . . . .
C23' C -0.1773(5) 0.4174(3) 0.9439(2) 0.0890(17) Uani 1 1 d . . . . .
H23D H -0.142104 0.423659 0.910786 0.133 Uiso 1 1 calc R U . . .
H23E H -0.110170 0.389764 0.962454 0.133 Uiso 1 1 calc R U . . .
H23F H -0.180799 0.470114 0.961946 0.133 Uiso 1 1 calc R U . . .
C29' C -0.5218(6) 0.1470(3) 0.9077(3) 0.110(2) Uani 1 1 d . . . . .
H29D H -0.503248 0.121445 0.937618 0.165 Uiso 1 1 calc R U . . .
H29E H -0.454356 0.132506 0.882622 0.165 Uiso 1 1 calc R U . . .
H29F H -0.623584 0.128987 0.894259 0.165 Uiso 1 1 calc R U . . .

loop_
_atom_site_aniso_label
_atom_site_aniso_U_11
_atom_site_aniso_U_22
_atom_site_aniso_U_33
_atom_site_aniso_U_23
_atom_site_aniso_U_13
_atom_site_aniso_U_12
O1 0.0428(15) 0.0414(16) 0.0621(18) 0.0028(14) 0.0124(13) -0.0081(13)
O1' 0.0538(17) 0.0497(18) 0.071(2) 0.0192(15) 0.0040(15) 0.0234(15)
C45 0.086(4) 0.133(6) 0.131(5) -0.009(4) 0.048(4) -0.052(4)
C44 0.060(3) 0.072(4) 0.075(3) -0.010(3) 0.024(3) -0.014(3)
C43 0.088(4) 0.052(3) 0.063(3) 0.007(2) 0.026(3) -0.007(3)
C41 0.059(3) 0.047(3) 0.047(3) 0.003(2) 0.012(2) 0.003(2)
C40 0.047(2) 0.043(2) 0.042(2) 0.0018(19) 0.0062(18) 0.003(2)
C39 0.035(2) 0.039(2) 0.037(2) 0.0107(17) 0.0022(16) 0.0036(17)
C38 0.0302(19) 0.027(2) 0.046(2) 0.0054(17) -0.0024(16) 0.0018(16)
C37 0.0321(19) 0.040(2) 0.048(2) 0.0086(19) 0.0014(17) -0.0008(18)
C36 0.038(2) 0.034(2) 0.041(2) 0.0051(17) -0.0022(17) 0.0024(17)
C19 0.041(2) 0.030(2) 0.048(2) 0.0070(18) 0.0033(18) 0.0044(18)
C20 0.042(2) 0.040(2) 0.048(2) 0.0054(19) 0.0013(18) 0.0043(19)
C21 0.050(2) 0.046(3) 0.047(2) 0.001(2) 0.0123(19) 0.009(2)
C22 0.077(3) 0.059(3) 0.064(3) 0.011(2) 0.027(3) 0.023(3)
C24 0.107(4) 0.069(4) 0.085(4) 0.025(3) 0.044(4) 0.018(3)
C25 0.074(4) 0.065(4) 0.104(5) -0.002(3) 0.036(3) -0.013(3)
C26 0.097(5) 0.127(6) 0.182(7) 0.022(5) 0.074(5) -0.018(4)
C10 0.077(3) 0.083(4) 0.050(3) -0.009(3) 0.001(2) 0.032(3)
C9 0.075(3) 0.077(4) 0.057(3) -0.027(3) -0.004(3) 0.020(3)
C8 0.069(3) 0.058(3) 0.058(3) -0.005(2) -0.007(2) 0.007(2)
C7 0.047(2) 0.049(3) 0.041(2) -0.0020(19) -0.0084(18) 0.015(2)
C12 0.052(2) 0.055(3) 0.039(2) 0.004(2) -0.0055(19) 0.020(2)
C11 0.062(3) 0.067(3) 0.046(3) 0.001(2) 0.007(2) 0.019(2)
C13 0.045(2) 0.052(3) 0.045(2) 0.007(2) 0.0026(18) 0.010(2)
C14 0.035(2) 0.042(2) 0.038(2) 0.0067(18) -0.0024(16) 0.0084(18)
C42 0.086(4) 0.059(3) 0.083(4) 0.026(3) 0.012(3) 0.019(3)
C46 0.039(2) 0.097(4) 0.069(3) -0.008(3) 0.010(2) 0.004(3)
C47 0.041(2) 0.071(3) 0.050(3) 0.002(2) 0.0039(19) 0.009(2)
C48 0.055(3) 0.084(4) 0.109(4) 0.021(3) -0.007(3) 0.027(3)
C30 0.057(3) 0.045(3) 0.044(2) -0.003(2) -0.0060(19) 0.011(2)
C31 0.080(3) 0.051(3) 0.054(3) -0.006(2) -0.005(2) 0.015(3)
C32 0.097(4) 0.051(3) 0.064(3) -0.019(2) -0.013(3) 0.017(3)
C33 0.084(4) 0.046(3) 0.072(3) -0.005(3) -0.025(3) 0.000(3)
C34 0.056(3) 0.042(3) 0.066(3) 0.000(2) -0.009(2) -0.002(2)
C35 0.048(2) 0.032(2) 0.050(2) 0.0054(19) -0.0070(19) 0.0024(19)
C27 0.050(3) 0.080(4) 0.103(4) 0.013(3) 0.013(3) 0.001(3)
C28 0.055(3) 0.064(3) 0.064(3) 0.011(2) 0.006(2) 0.005(2)
C29 0.056(3) 0.141(6) 0.101(4) 0.050(4) 0.000(3) 0.020(3)
C23 0.109(5) 0.126(5) 0.097(4) 0.052(4) 0.029(4) 0.054(4)
C18 0.038(2) 0.032(2) 0.051(2) 0.0013(18) 0.0046(18) 0.0003(18)
C17 0.0297(18) 0.028(2) 0.045(2) 0.0059(17) -0.0011(16) 0.0019(16)
C16 0.0273(18) 0.035(2) 0.046(2) 0.0061(17) -0.0045(16) 0.0057(16)
C3 0.036(2) 0.034(2) 0.052(3) 0.0059(19) -0.0009(18) 0.0019(18)
C2 0.053(3) 0.046(3) 0.070(3) 0.010(2) 0.009(2) -0.010(2)
C1 0.078(3) 0.097(4) 0.079(4) 0.000(3) 0.025(3) -0.035(3)
C4 0.047(2) 0.043(3) 0.066(3) 0.002(2) 0.002(2) -0.003(2)
C5 0.052(3) 0.044(3) 0.063(3) -0.004(2) -0.005(2) -0.001(2)
C6 0.043(2) 0.037(2) 0.045(2) 0.0011(18) -0.0082(18) 0.0098(19)
C15 0.036(2) 0.031(2) 0.042(2) 0.0066(17) -0.0019(16) 0.0081(17)
C26' 0.079(4) 0.140(6) 0.140(6) 0.027(4) 0.041(4) 0.062(4)
C25' 0.066(3) 0.086(4) 0.064(3) 0.013(3) 0.019(2) 0.027(3)
C24' 0.086(4) 0.057(3) 0.092(4) 0.025(3) 0.034(3) 0.025(3)
C22' 0.066(3) 0.051(3) 0.069(3) 0.018(2) 0.029(2) 0.014(2)
C21' 0.063(3) 0.055(3) 0.047(3) 0.015(2) 0.013(2) 0.014(2)
C20' 0.053(2) 0.035(2) 0.046(2) 0.0082(18) 0.0044(19) 0.0068(19)
C19' 0.040(2) 0.037(2) 0.046(2) 0.0115(18) 0.0001(17) 0.0004(18)
C18' 0.033(2) 0.046(2) 0.050(2) 0.0136(19) 0.0025(17) 0.0097(18)
C17' 0.0317(19) 0.033(2) 0.047(2) 0.0126(18) -0.0030(16) 0.0000(17)
C38' 0.0301(18) 0.035(2) 0.043(2) 0.0084(17) -0.0035(16) 0.0018(16)
C39' 0.038(2) 0.037(2) 0.045(2) 0.0094(18) -0.0012(17) 0.0030(18)
C40' 0.041(2) 0.045(2) 0.051(2) 0.011(2) 0.0060(18) 0.010(2)
C41' 0.065(3) 0.054(3) 0.050(3) 0.015(2) 0.012(2) 0.018(2)
C43' 0.086(4) 0.061(3) 0.078(3) 0.022(3) 0.018(3) 0.039(3)
C44' 0.076(4) 0.112(5) 0.090(4) 0.042(4) 0.017(3) 0.055(4)
C45' 0.117(5) 0.163(7) 0.197(8) 0.077(6) 0.034(5) 0.108(5)
C27' 0.054(3) 0.097(5) 0.096(4) 0.004(3) 0.012(3) 0.015(3)
C28' 0.055(3) 0.067(3) 0.087(4) 0.004(3) 0.011(3) 0.013(3)
C42' 0.071(3) 0.052(3) 0.106(4) 0.008(3) 0.005(3) -0.002(3)
C46' 0.046(3) 0.114(5) 0.123(5) 0.038(4) 0.004(3) 0.035(3)
C47' 0.048(3) 0.073(3) 0.082(3) 0.019(3) -0.003(2) 0.014(3)
C48' 0.050(3) 0.075(4) 0.191(7) 0.013(4) -0.025(3) -0.010(3)
C14' 0.037(2) 0.044(2) 0.045(2) 0.0094(19) 0.0013(17) -0.0037(19)
C13' 0.054(3) 0.052(3) 0.053(3) 0.009(2) 0.003(2) 0.003(2)
C12' 0.059(3) 0.067(3) 0.042(3) 0.009(2) 0.007(2) -0.006(2)
C7' 0.055(3) 0.053(3) 0.047(3) 0.014(2) -0.005(2) -0.008(2)
C8' 0.086(4) 0.083(4) 0.047(3) 0.021(3) -0.005(3) 0.000(3)
C9' 0.126(5) 0.092(4) 0.053(3) 0.018(3) 0.008(3) -0.005(4)
C10' 0.122(5) 0.113(5) 0.048(3) 0.012(3) 0.027(3) 0.022(4)
C11' 0.091(4) 0.095(4) 0.054(3) 0.007(3) 0.017(3) 0.015(3)
C6' 0.046(2) 0.056(3) 0.052(3) 0.019(2) 0.0002(19) 0.001(2)
C5' 0.066(3) 0.083(4) 0.068(3) 0.039(3) -0.004(3) 0.016(3)
C4' 0.059(3) 0.076(3) 0.075(3) 0.035(3) -0.001(2) 0.027(3)
C3' 0.039(2) 0.047(2) 0.059(3) 0.019(2) 0.0001(19) 0.010(2)
C2' 0.099(4) 0.077(4) 0.094(4) 0.030(3) 0.013(3) 0.057(3)
C1' 0.246(9) 0.152(7) 0.096(5) 0.010(5) 0.008(5) 0.149(7)
C16' 0.0265(18) 0.042(2) 0.052(2) 0.0154(19) -0.0034(16) -0.0007(17)
C15' 0.0320(19) 0.043(2) 0.051(2) 0.0144(19) -0.0021(17) -0.0035(18)
C37' 0.0343(19) 0.035(2) 0.053(2) 0.0098(18) -0.0074(18) 0.0053(17)
C36' 0.039(2) 0.034(2) 0.045(2) 0.0091(18) -0.0032(17) 0.0033(18)
C35' 0.056(2) 0.035(2) 0.043(2) 0.0039(18) -0.0093(19) 0.000(2)
C34' 0.065(3) 0.044(3) 0.059(3) 0.011(2) -0.013(2) 0.013(2)
C33' 0.121(4) 0.054(3) 0.051(3) 0.019(2) -0.017(3) 0.017(3)
C32' 0.126(5) 0.065(3) 0.045(3) 0.015(3) 0.011(3) 0.020(3)
C31' 0.097(4) 0.055(3) 0.047(3) 0.011(2) 0.009(2) 0.013(3)
C30' 0.060(3) 0.035(2) 0.042(2) 0.0046(18) 0.0019(19) 0.005(2)
C23' 0.079(4) 0.054(3) 0.135(5) 0.012(3) 0.034(3) 0.006(3)
C29' 0.074(4) 0.066(4) 0.176(6) -0.021(4) 0.000(4) -0.003(3)

loop_
_atom_type_symbol
_atom_type_description
_atom_type_scat_dispersion_real
_atom_type_scat_dispersion_imag
_atom_type_scat_source
C C 0.0033 0.0016 'International Tables Vol C Tables 4.2.6.8 and 6.1.1.4'
H H 0.0000 0.0000 'International Tables Vol C Tables 4.2.6.8 and 6.1.1.4'
Cl Cl 0.1484 0.1585 'International Tables Vol C Tables 4.2.6.8 and 6.1.1.4'
O O 0.0106 0.0060 'International Tables Vol C Tables 4.2.6.8 and 6.1.1.4'

loop_
_geom_angle_atom_site_label_1
_geom_angle_atom_site_label_2
_geom_angle_atom_site_label_3
_geom_angle
_geom_angle_site_symmetry_1
_geom_angle_site_symmetry_3
_geom_angle_publ_flag
C3 O1 C2 120.5(3) . . ?
C3' O1' C2' 118.7(3) . . ?
H45A C45 H45B 109.5 . . ?
H45A C45 H45C 109.5 . . ?
H45B C45 H45C 109.5 . . ?
C44 C45 H45A 109.5 . . ?
C44 C45 H45B 109.5 . . ?
C44 C45 H45C 109.5 . . ?
C43 C44 C45 120.5(5) . . ?
C46 C44 C45 121.2(5) . . ?
C46 C44 C43 118.2(4) . . ?
C44 C43 H43 119.1 . . ?
C44 C43 C41 121.9(4) . . ?
C41 C43 H43 119.1 . . ?
C43 C41 C40 119.0(4) . . ?
C43 C41 C42 120.3(4) . . ?
C40 C41 C42 120.6(4) . . ?
C41 C40 C39 120.0(3) . . ?
C47 C40 C41 119.6(4) . . ?
C47 C40 C39 120.5(3) . . ?
C38 C39 C40 121.2(3) . . ?
C38 C39 C14 120.8(3) . . ?
C14 C39 C40 118.0(3) . . ?
C39 C38 C37 119.4(3) . . ?
C39 C38 C17 121.2(3) . . ?
C37 C38 C17 119.4(3) . . ?
C38 C37 H37 119.4 . . ?
C36 C37 C38 121.2(3) . . ?
C36 C37 H37 119.4 . . ?
C37 C36 C19 119.8(3) . . ?
C37 C36 C35 132.9(3) . . ?
C19 C36 C35 107.3(3) . . ?
C20 C19 C36 109.8(3) . . ?
C20 C19 C18 130.8(3) . . ?
C18 C19 C36 119.5(3) . . ?
C19 C20 C21 126.8(4) . . ?
C19 C20 C30 107.8(3) . . ?
C30 C20 C21 125.4(3) . . ?
C22 C21 C20 120.4(4) . . ?
C28 C21 C20 119.9(4) . . ?
C28 C21 C22 119.6(4) . . ?
C21 C22 C24 118.0(5) . . ?
C21 C22 C23 121.0(4) . . ?
C24 C22 C23 121.0(5) . . ?
C22 C24 H24 118.6 . . ?
C25 C24 C22 122.9(5) . . ?
C25 C24 H24 118.6 . . ?
C24 C25 C26 120.5(6) . . ?
C24 C25 C27 117.9(5) . . ?
C27 C25 C26 121.4(6) . . ?
C25 C26 H26A 109.5 . . ?
C25 C26 H26B 109.5 . . ?
C25 C26 H26C 109.5 . . ?
H26A C26 H26B 109.5 . . ?
H26A C26 H26C 109.5 . . ?
H26B C26 H26C 109.5 . . ?
C9 C10 H10 120.3 . . ?
C11 C10 H10 120.3 . . ?
C11 C10 C9 119.4(4) . . ?
C10 C9 H9 119.6 . . ?
C8 C9 C10 120.8(5) . . ?
C8 C9 H9 119.6 . . ?
C9 C8 H8 119.1 . . ?
C9 C8 C7 121.8(5) . . ?
C7 C8 H8 119.1 . . ?
C8 C7 C12 116.9(4) . . ?
C8 C7 C6 124.0(4) . . ?
C12 C7 C6 119.1(4) . . ?
C11 C12 C7 120.1(4) . . ?
C11 C12 C13 121.4(4) . . ?
C13 C12 C7 118.5(4) . . ?
C10 C11 C12 121.0(5) . . ?
C10 C11 H11 119.5 . . ?
C12 C11 H11 119.5 . . ?
C12 C13 H13 118.0 . . ?
C14 C13 C12 124.0(4) . . ?
C14 C13 H13 118.0 . . ?
C39 C14 C15 120.0(3) . . ?
C13 C14 C39 121.0(3) . . ?
C13 C14 C15 118.9(4) . . ?
C41 C42 H42A 109.5 . . ?
C41 C42 H42B 109.5 . . ?
C41 C42 H42C 109.5 . . ?
H42A C42 H42B 109.5 . . ?
H42A C42 H42C 109.5 . . ?
H42B C42 H42C 109.5 . . ?
C44 C46 H46 118.8 . . ?
C44 C46 C47 122.4(4) . . ?
C47 C46 H46 118.8 . . ?
C40 C47 C46 118.9(4) . . ?
C40 C47 C48 120.9(4) . . ?
C46 C47 C48 120.2(4) . . ?
C47 C48 H48A 109.5 . . ?
C47 C48 H48B 109.5 . . ?
C47 C48 H48C 109.5 . . ?
H48A C48 H48B 109.5 . . ?
H48A C48 H48C 109.5 . . ?
H48B C48 H48C 109.5 . . ?
C31 C30 C20 131.9(4) . . ?
C31 C30 C35 118.7(4) . . ?
C35 C30 C20 109.4(3) . . ?
C30 C31 H31 120.1 . . ?
C32 C31 C30 119.8(4) . . ?
C32 C31 H31 120.1 . . ?
C31 C32 H32 120.0 . . ?
C31 C32 C33 119.9(4) . . ?
C33 C32 H32 120.0 . . ?
C32 C33 H33 119.1 . . ?
C34 C33 C32 121.8(5) . . ?
C34 C33 H33 119.1 . . ?
C33 C34 H34 120.4 . . ?
C35 C34 C33 119.3(4) . . ?
C35 C34 H34 120.4 . . ?
C30 C35 C36 105.8(3) . . ?
C34 C35 C36 133.6(4) . . ?
C34 C35 C30 120.5(4) . . ?
C25 C27 H27 118.8 . . ?
C25 C27 C28 122.4(5) . . ?
C28 C27 H27 118.8 . . ?
C21 C28 C29 120.9(4) . . ?
C27 C28 C21 119.2(4) . . ?
C27 C28 C29 119.8(4) . . ?
C28 C29 H29A 109.5 . . ?
C28 C29 H29B 109.5 . . ?
C28 C29 H29C 109.5 . . ?
H29A C29 H29B 109.5 . . ?
H29A C29 H29C 109.5 . . ?
H29B C29 H29C 109.5 . . ?
C22 C23 H23A 109.5 . . ?
C22 C23 H23B 109.5 . . ?
C22 C23 H23C 109.5 . . ?
H23A C23 H23B 109.5 . . ?
H23A C23 H23C 109.5 . . ?
H23B C23 H23C 109.5 . . ?
C19 C18 H18 118.6 . . ?
C17 C18 C19 122.7(3) . . ?
C17 C18 H18 118.6 . . ?
C18 C17 C38 117.2(3) . . ?
C18 C17 C16 125.3(3) . . ?
C16 C17 C38 117.5(3) . . ?
C3 C16 C17 122.5(3) . . ?
C3 C16 C15 116.8(3) . . ?
C15 C16 C17 120.6(3) . . ?
O1 C3 C16 117.4(3) . . ?
O1 C3 C4 121.8(3) . . ?
C4 C3 C16 120.8(4) . . ?
O1 C2 H2A 110.5 . . ?
O1 C2 H2B 110.5 . . ?
O1 C2 C1 106.0(3) . . ?
H2A C2 H2B 108.7 . . ?
C1 C2 H2A 110.5 . . ?
C1 C2 H2B 110.5 . . ?
C2 C1 H1A 109.5 . . ?
C2 C1 H1B 109.5 . . ?
C2 C1 H1C 109.5 . . ?
H1A C1 H1B 109.5 . . ?
H1A C1 H1C 109.5 . . ?
H1B C1 H1C 109.5 . . ?
C3 C4 H4 119.4 . . ?
C5 C4 C3 121.1(4) . . ?
C5 C4 H4 119.4 . . ?
C4 C5 H5 119.0 . . ?
C4 C5 C6 122.0(4) . . ?
C6 C5 H5 119.0 . . ?
C5 C6 C7 121.8(4) . . ?
C5 C6 C15 117.5(4) . . ?
C15 C6 C7 120.7(3) . . ?
C16 C15 C14 119.5(3) . . ?
C6 C15 C14 118.8(3) . . ?
C6 C15 C16 121.7(3) . . ?
H26D C26' H26E 109.5 . . ?
H26D C26' H26F 109.5 . . ?
H26E C26' H26F 109.5 . . ?
C25' C26' H26D 109.5 . . ?
C25' C26' H26E 109.5 . . ?
C25' C26' H26F 109.5 . . ?
C24' C25' C26' 119.9(5) . . ?
C27' C25' C26' 121.3(5) . . ?
C27' C25' C24' 118.8(5) . . ?
C25' C24' H24' 119.3 . . ?
C25' C24' C22' 121.4(5) . . ?
C22' C24' H24' 119.3 . . ?
C24' C22' C23' 120.3(4) . . ?
C21' C22' C24' 119.2(4) . . ?
C21' C22' C23' 120.5(4) . . ?
C22' C21' C20' 120.8(4) . . ?
C22' C21' C28' 119.9(4) . . ?
C28' C21' C20' 119.2(4) . . ?
C19' C20' C21' 125.7(3) . . ?
C19' C20' C30' 107.7(3) . . ?
C30' C20' C21' 126.6(3) . . ?
C20' C19' C18' 129.6(3) . . ?
C20' C19' C36' 110.1(3) . . ?
C18' C19' C36' 120.3(3) . . ?
C19' C18' H18' 119.1 . . ?
C17' C18' C19' 121.9(3) . . ?
C17' C18' H18' 119.1 . . ?
C18' C17' C38' 117.9(3) . . ?
C18' C17' C16' 123.8(3) . . ?
C38' C17' C16' 118.3(3) . . ?
C39' C38' C17' 120.8(3) . . ?
C39' C38' C37' 120.1(3) . . ?
C37' C38' C17' 119.1(3) . . ?
C38' C39' C40' 120.8(3) . . ?
C38' C39' C14' 120.9(3) . . ?
C14' C39' C40' 118.3(3) . . ?
C41' C40' C39' 119.7(4) . . ?
C47' C40' C39' 119.8(4) . . ?
C47' C40' C41' 120.5(4) . . ?
C40' C41' C42' 120.7(4) . . ?
C43' C41' C40' 118.4(4) . . ?
C43' C41' C42' 121.0(4) . . ?
C41' C43' H43' 119.0 . . ?
C41' C43' C44' 122.0(5) . . ?
C44' C43' H43' 119.0 . . ?
C43' C44' C45' 120.6(6) . . ?
C46' C44' C43' 118.5(5) . . ?
C46' C44' C45' 120.9(6) . . ?
C44' C45' H45D 109.5 . . ?
C44' C45' H45E 109.5 . . ?
C44' C45' H45F 109.5 . . ?
H45D C45' H45E 109.5 . . ?
H45D C45' H45F 109.5 . . ?
H45E C45' H45F 109.5 . . ?
C25' C27' H27' 118.8 . . ?
C25' C27' C28' 122.5(5) . . ?
C28' C27' H27' 118.8 . . ?
C21' C28' C29' 121.1(4) . . ?
C27' C28' C21' 118.3(5) . . ?
C27' C28' C29' 120.6(5) . . ?
C41' C42' H42D 109.5 . . ?
C41' C42' H42E 109.5 . . ?
C41' C42' H42F 109.5 . . ?
H42D C42' H42E 109.5 . . ?
H42D C42' H42F 109.5 . . ?
H42E C42' H42F 109.5 . . ?
C44' C46' H46' 118.7 . . ?
C44' C46' C47' 122.5(5) . . ?
C47' C46' H46' 118.7 . . ?
C40' C47' C48' 121.0(4) . . ?
C46' C47' C40' 118.1(5) . . ?
C46' C47' C48' 120.8(5) . . ?
C47' C48' H48D 109.5 . . ?
C47' C48' H48E 109.5 . . ?
C47' C48' H48F 109.5 . . ?
H48D C48' H48E 109.5 . . ?
H48D C48' H48F 109.5 . . ?
H48E C48' H48F 109.5 . . ?
C39' C14' C15' 120.1(3) . . ?
C13' C14' C39' 120.6(4) . . ?
C13' C14' C15' 119.2(3) . . ?
C14' C13' H13' 118.8 . . ?
C14' C13' C12' 122.4(4) . . ?
C12' C13' H13' 118.8 . . ?
C7' C12' C13' 120.3(4) . . ?
C7' C12' C11' 119.5(4) . . ?
C11' C12' C13' 120.2(4) . . ?
C12' C7' C8' 118.7(4) . . ?
C12' C7' C6' 118.2(4) . . ?
C8' C7' C6' 123.1(4) . . ?
C7' C8' H8' 119.6 . . ?
C9' C8' C7' 120.7(5) . . ?
C9' C8' H8' 119.6 . . ?
C8' C9' H9' 119.5 . . ?
C8' C9' C10' 121.1(5) . . ?
C10' C9' H9' 119.5 . . ?
C9' C10' H10' 120.6 . . ?
C11' C10' C9' 118.9(5) . . ?
C11' C10' H10' 120.6 . . ?
C12' C11' H11' 119.4 . . ?
C10' C11' C12' 121.1(5) . . ?
C10' C11' H11' 119.4 . . ?
C5' C6' C7' 120.8(4) . . ?
C5' C6' C15' 118.3(4) . . ?
C15' C6' C7' 120.9(4) . . ?
C6' C5' H5' 119.4 . . ?
C4' C5' C6' 121.2(4) . . ?
C4' C5' H5' 119.4 . . ?
C5' C4' H4' 119.5 . . ?
C5' C4' C3' 120.9(4) . . ?
C3' C4' H4' 119.5 . . ?
O1' C3' C4' 121.1(4) . . ?
O1' C3' C16' 117.6(3) . . ?
C4' C3' C16' 121.3(4) . . ?
O1' C2' H2'A 110.5 . . ?
O1' C2' H2'B 110.5 . . ?
O1' C2' C1' 106.2(4) . . ?
H2'A C2' H2'B 108.7 . . ?
C1' C2' H2'A 110.5 . . ?
C1' C2' H2'B 110.5 . . ?
C2' C1' H1'A 109.5 . . ?
C2' C1' H1'B 109.5 . . ?
C2' C1' H1'C 109.5 . . ?
H1'A C1' H1'B 109.5 . . ?
H1'A C1' H1'C 109.5 . . ?
H1'B C1' H1'C 109.5 . . ?
C3' C16' C17' 123.9(3) . . ?
C3' C16' C15' 116.4(3) . . ?
C15' C16' C17' 119.7(3) . . ?
C6' C15' C14' 118.8(3) . . ?
C6' C15' C16' 121.6(3) . . ?
C16' C15' C14' 119.5(3) . . ?
C38' C37' H37' 119.4 . . ?
C36' C37' C38' 121.1(3) . . ?
C36' C37' H37' 119.4 . . ?
C19' C36' C35' 106.7(3) . . ?
C37' C36' C19' 119.4(3) . . ?
C37' C36' C35' 133.8(3) . . ?
C34' C35' C36' 133.6(4) . . ?
C34' C35' C30' 119.6(4) . . ?
C30' C35' C36' 106.8(3) . . ?
C35' C34' H34' 120.4 . . ?
C35' C34' C33' 119.1(4) . . ?
C33' C34' H34' 120.4 . . ?
C34' C33' H33' 119.2 . . ?
C32' C33' C34' 121.7(4) . . ?
C32' C33' H33' 119.2 . . ?
C33' C32' H32' 119.8 . . ?
C33' C32' C31' 120.4(4) . . ?
C31' C32' H32' 119.8 . . ?
C32' C31' H31' 120.7 . . ?
C30' C31' C32' 118.7(4) . . ?
C30' C31' H31' 120.7 . . ?
C35' C30' C20' 108.6(3) . . ?
C31' C30' C20' 130.8(4) . . ?
C31' C30' C35' 120.6(4) . . ?
C22' C23' H23D 109.5 . . ?
C22' C23' H23E 109.5 . . ?
C22' C23' H23F 109.5 . . ?
H23D C23' H23E 109.5 . . ?
H23D C23' H23F 109.5 . . ?
H23E C23' H23F 109.5 . . ?
C28' C29' H29D 109.5 . . ?
C28' C29' H29E 109.5 . . ?
C28' C29' H29F 109.5 . . ?
H29D C29' H29E 109.5 . . ?
H29D C29' H29F 109.5 . . ?
H29E C29' H29F 109.5 . . ?

loop_
_geom_bond_atom_site_label_1
_geom_bond_atom_site_label_2
_geom_bond_distance
_geom_bond_site_symmetry_2
_geom_bond_publ_flag
O1 C3 1.360(4) . ?
O1 C2 1.438(4) . ?
O1' C3' 1.374(5) . ?
O1' C2' 1.434(5) . ?
C45 H45A 0.9600 . ?
C45 H45B 0.9600 . ?
C45 H45C 0.9600 . ?
C45 C44 1.527(6) . ?
C44 C43 1.378(7) . ?
C44 C46 1.362(7) . ?
C43 H43 0.9300 . ?
C43 C41 1.392(6) . ?
C41 C40 1.404(5) . ?
C41 C42 1.504(6) . ?
C40 C39 1.494(5) . ?
C40 C47 1.389(5) . ?
C39 C38 1.381(5) . ?
C39 C14 1.444(5) . ?
C38 C37 1.440(5) . ?
C38 C17 1.478(4) . ?
C37 H37 0.9300 . ?
C37 C36 1.349(5) . ?
C36 C19 1.452(5) . ?
C36 C35 1.467(5) . ?
C19 C20 1.376(5) . ?
C19 C18 1.409(5) . ?
C20 C21 1.482(5) . ?
C20 C30 1.455(5) . ?
C21 C22 1.398(5) . ?
C21 C28 1.391(6) . ?
C22 C24 1.404(6) . ?
C22 C23 1.508(7) . ?
C24 H24 0.9300 . ?
C24 C25 1.359(7) . ?
C25 C26 1.527(6) . ?
C25 C27 1.364(7) . ?
C26 H26A 0.9600 . ?
C26 H26B 0.9600 . ?
C26 H26C 0.9600 . ?
C10 H10 0.9300 . ?
C10 C9 1.388(6) . ?
C10 C11 1.357(6) . ?
C9 H9 0.9300 . ?
C9 C8 1.367(6) . ?
C8 H8 0.9300 . ?
C8 C7 1.403(6) . ?
C7 C12 1.414(5) . ?
C7 C6 1.454(5) . ?
C12 C11 1.409(5) . ?
C12 C13 1.412(5) . ?
C11 H11 0.9300 . ?
C13 H13 0.9300 . ?
C13 C14 1.376(5) . ?
C14 C15 1.446(5) . ?
C42 H42A 0.9600 . ?
C42 H42B 0.9600 . ?
C42 H42C 0.9600 . ?
C46 H46 0.9300 . ?
C46 C47 1.400(6) . ?
C47 C48 1.504(6) . ?
C48 H48A 0.9600 . ?
C48 H48B 0.9600 . ?
C48 H48C 0.9600 . ?
C30 C31 1.390(6) . ?
C30 C35 1.432(5) . ?
C31 H31 0.9300 . ?
C31 C32 1.378(6) . ?
C32 H32 0.9300 . ?
C32 C33 1.384(6) . ?
C33 H33 0.9300 . ?
C33 C34 1.368(6) . ?
C34 H34 0.9300 . ?
C34 C35 1.364(5) . ?
C27 H27 0.9300 . ?
C27 C28 1.389(6) . ?
C28 C29 1.503(6) . ?
C29 H29A 0.9600 . ?
C29 H29B 0.9600 . ?
C29 H29C 0.9600 . ?
C23 H23A 0.9600 . ?
C23 H23B 0.9600 . ?
C23 H23C 0.9600 . ?
C18 H18 0.9300 . ?
C18 C17 1.375(5) . ?
C17 C16 1.461(5) . ?
C16 C3 1.420(5) . ?
C16 C15 1.429(5) . ?
C3 C4 1.386(5) . ?
C2 H2A 0.9700 . ?
C2 H2B 0.9700 . ?
C2 C1 1.497(6) . ?
C1 H1A 0.9600 . ?
C1 H1B 0.9600 . ?
C1 H1C 0.9600 . ?
C4 H4 0.9300 . ?
C4 C5 1.360(5) . ?
C5 H5 0.9300 . ?
C5 C6 1.399(5) . ?
C6 C15 1.418(5) . ?
C26' H26D 0.9600 . ?
C26' H26E 0.9600 . ?
C26' H26F 0.9600 . ?
C26' C25' 1.536(6) . ?
C25' C24' 1.375(7) . ?
C25' C27' 1.364(7) . ?
C24' H24' 0.9300 . ?
C24' C22' 1.392(6) . ?
C22' C21' 1.389(6) . ?
C22' C23' 1.509(6) . ?
C21' C20' 1.475(5) . ?
C21' C28' 1.409(6) . ?
C20' C19' 1.375(5) . ?
C20' C30' 1.466(5) . ?
C19' C18' 1.411(5) . ?
C19' C36' 1.440(5) . ?
C18' H18' 0.9300 . ?
C18' C17' 1.378(5) . ?
C17' C38' 1.465(5) . ?
C17' C16' 1.472(5) . ?
C38' C39' 1.377(5) . ?
C38' C37' 1.450(5) . ?
C39' C40' 1.494(5) . ?
C39' C14' 1.444(5) . ?
C40' C41' 1.406(6) . ?
C40' C47' 1.395(6) . ?
C41' C43' 1.382(6) . ?
C41' C42' 1.505(6) . ?
C43' H43' 0.9300 . ?
C43' C44' 1.386(7) . ?
C44' C45' 1.515(7) . ?
C44' C46' 1.360(8) . ?
C45' H45D 0.9600 . ?
C45' H45E 0.9600 . ?
C45' H45F 0.9600 . ?
C27' H27' 0.9300 . ?
C27' C28' 1.383(6) . ?
C28' C29' 1.506(7) . ?
C42' H42D 0.9600 . ?
C42' H42E 0.9600 . ?
C42' H42F 0.9600 . ?
C46' H46' 0.9300 . ?
C46' C47' 1.395(6) . ?
C47' C48' 1.507(7) . ?
C48' H48D 0.9600 . ?
C48' H48E 0.9600 . ?
C48' H48F 0.9600 . ?
C14' C13' 1.377(5) . ?
C14' C15' 1.446(5) . ?
C13' H13' 0.9300 . ?
C13' C12' 1.423(5) . ?
C12' C7' 1.395(6) . ?
C12' C11' 1.417(6) . ?
C7' C8' 1.397(5) . ?
C7' C6' 1.459(6) . ?
C8' H8' 0.9300 . ?
C8' C9' 1.373(7) . ?
C9' H9' 0.9300 . ?
C9' C10' 1.396(7) . ?
C10' H10' 0.9300 . ?
C10' C11' 1.361(7) . ?
C11' H11' 0.9300 . ?
C6' C5' 1.388(6) . ?
C6' C15' 1.418(5) . ?
C5' H5' 0.9300 . ?
C5' C4' 1.366(6) . ?
C4' H4' 0.9300 . ?
C4' C3' 1.385(5) . ?
C3' C16' 1.414(5) . ?
C2' H2'A 0.9700 . ?
C2' H2'B 0.9700 . ?
C2' C1' 1.461(7) . ?
C1' H1'A 0.9600 . ?
C1' H1'B 0.9600 . ?
C1' H1'C 0.9600 . ?
C16' C15' 1.424(5) . ?
C37' H37' 0.9300 . ?
C37' C36' 1.353(5) . ?
C36' C35' 1.471(5) . ?
C35' C34' 1.382(5) . ?
C35' C30' 1.414(5) . ?
C34' H34' 0.9300 . ?
C34' C33' 1.385(6) . ?
C33' H33' 0.9300 . ?
C33' C32' 1.365(6) . ?
C32' H32' 0.9300 . ?
C32' C31' 1.400(6) . ?
C31' H31' 0.9300 . ?
C31' C30' 1.382(5) . ?
C23' H23D 0.9600 . ?
C23' H23E 0.9600 . ?
C23' H23F 0.9600 . ?
C29' H29D 0.9600 . ?
C29' H29E 0.9600 . ?
C29' H29F 0.9600 . ?

loop_
_geom_torsion_atom_site_label_1
_geom_torsion_atom_site_label_2
_geom_torsion_atom_site_label_3
_geom_torsion_atom_site_label_4
_geom_torsion
_geom_torsion_site_symmetry_1
_geom_torsion_site_symmetry_2
_geom_torsion_site_symmetry_3
_geom_torsion_site_symmetry_4
_geom_torsion_publ_flag
O1 C3 C4 C5 -176.2(4) . . . . ?
O1' C3' C16' C17' 4.8(5) . . . . ?
O1' C3' C16' C15' -173.4(3) . . . . ?
C45 C44 C43 C41 177.7(5) . . . . ?
C45 C44 C46 C47 -177.9(5) . . . . ?
C44 C43 C41 C40 -1.1(7) . . . . ?
C44 C43 C41 C42 -179.9(4) . . . . ?
C44 C46 C47 C40 1.5(7) . . . . ?
C44 C46 C47 C48 -178.8(5) . . . . ?
C43 C44 C46 C47 0.2(8) . . . . ?
C43 C41 C40 C39 -178.3(4) . . . . ?
C43 C41 C40 C47 2.8(6) . . . . ?
C41 C40 C39 C38 -78.2(5) . . . . ?
C41 C40 C39 C14 100.7(4) . . . . ?
C41 C40 C47 C46 -3.0(6) . . . . ?
C41 C40 C47 C48 177.4(4) . . . . ?
C40 C39 C38 C37 -1.1(5) . . . . ?
C40 C39 C38 C17 178.4(3) . . . . ?
C40 C39 C14 C13 0.3(5) . . . . ?
C40 C39 C14 C15 177.3(3) . . . . ?
C39 C40 C47 C46 178.1(4) . . . . ?
C39 C40 C47 C48 -1.5(6) . . . . ?
C39 C38 C37 C36 174.8(3) . . . . ?
C39 C38 C17 C18 -173.0(3) . . . . ?
C39 C38 C17 C16 5.3(5) . . . . ?
C39 C14 C15 C16 3.0(5) . . . . ?
C39 C14 C15 C6 -175.3(3) . . . . ?
C38 C39 C14 C13 179.2(3) . . . . ?
C38 C39 C14 C15 -3.7(5) . . . . ?
C38 C37 C36 C19 0.8(5) . . . . ?
C38 C37 C36 C35 -176.9(3) . . . . ?
C38 C17 C16 C3 171.5(3) . . . . ?
C38 C17 C16 C15 -5.9(5) . . . . ?
C37 C38 C17 C18 6.5(5) . . . . ?
C37 C38 C17 C16 -175.2(3) . . . . ?
C37 C36 C19 C20 -177.8(3) . . . . ?
C37 C36 C19 C18 1.5(5) . . . . ?
C37 C36 C35 C30 177.0(4) . . . . ?
C37 C36 C35 C34 0.2(7) . . . . ?
C36 C19 C20 C21 178.8(3) . . . . ?
C36 C19 C20 C30 0.2(4) . . . . ?
C36 C19 C18 C17 0.5(5) . . . . ?
C19 C36 C35 C30 -0.9(4) . . . . ?
C19 C36 C35 C34 -177.7(4) . . . . ?
C19 C20 C21 C22 99.3(5) . . . . ?
C19 C20 C21 C28 -79.8(5) . . . . ?
C19 C20 C30 C31 176.4(4) . . . . ?
C19 C20 C30 C35 -0.8(4) . . . . ?
C19 C18 C17 C38 -4.4(5) . . . . ?
C19 C18 C17 C16 177.4(3) . . . . ?
C20 C19 C18 C17 179.6(4) . . . . ?
C20 C21 C22 C24 -178.7(4) . . . . ?
C20 C21 C22 C23 1.6(7) . . . . ?
C20 C21 C28 C27 179.7(4) . . . . ?
C20 C21 C28 C29 -2.7(7) . . . . ?
C20 C30 C31 C32 -177.4(4) . . . . ?
C20 C30 C35 C36 1.0(4) . . . . ?
C20 C30 C35 C34 178.4(3) . . . . ?
C21 C20 C30 C31 -2.2(7) . . . . ?
C21 C20 C30 C35 -179.4(4) . . . . ?
C21 C22 C24 C25 -1.6(8) . . . . ?
C22 C21 C28 C27 0.7(7) . . . . ?
C22 C21 C28 C29 178.2(5) . . . . ?
C22 C24 C25 C26 -174.3(5) . . . . ?
C22 C24 C25 C27 1.6(9) . . . . ?
C24 C25 C27 C28 -0.5(8) . . . . ?
C25 C27 C28 C21 -0.6(8) . . . . ?
C25 C27 C28 C29 -178.2(5) . . . . ?
C26 C25 C27 C28 175.4(5) . . . . ?
C10 C9 C8 C7 0.1(7) . . . . ?
C9 C10 C11 C12 1.2(7) . . . . ?
C9 C8 C7 C12 -0.7(6) . . . . ?
C9 C8 C7 C6 -179.7(4) . . . . ?
C8 C7 C12 C11 1.5(6) . . . . ?
C8 C7 C12 C13 -177.7(4) . . . . ?
C8 C7 C6 C5 -0.5(6) . . . . ?
C8 C7 C6 C15 178.7(4) . . . . ?
C7 C12 C11 C10 -1.9(6) . . . . ?
C7 C12 C13 C14 -0.8(6) . . . . ?
C7 C6 C15 C14 -1.3(5) . . . . ?
C7 C6 C15 C16 -179.6(3) . . . . ?
C12 C7 C6 C5 -179.4(3) . . . . ?
C12 C7 C6 C15 -0.3(5) . . . . ?
C12 C13 C14 C39 176.3(3) . . . . ?
C12 C13 C14 C15 -0.7(5) . . . . ?
C11 C10 C9 C8 -0.4(7) . . . . ?
C11 C12 C13 C14 179.9(4) . . . . ?
C13 C12 C11 C10 177.4(4) . . . . ?
C13 C14 C15 C16 -179.9(3) . . . . ?
C13 C14 C15 C6 1.7(5) . . . . ?
C14 C39 C38 C37 180.0(3) . . . . ?
C14 C39 C38 C17 -0.5(5) . . . . ?
C42 C41 C40 C39 0.5(6) . . . . ?
C42 C41 C40 C47 -178.4(4) . . . . ?
C46 C44 C43 C41 -0.4(7) . . . . ?
C47 C40 C39 C38 100.7(4) . . . . ?
C47 C40 C39 C14 -80.4(5) . . . . ?
C30 C20 C21 C22 -82.4(5) . . . . ?
C30 C20 C21 C28 98.5(5) . . . . ?
C30 C31 C32 C33 0.2(7) . . . . ?
C31 C30 C35 C36 -176.6(3) . . . . ?
C31 C30 C35 C34 0.7(6) . . . . ?
C31 C32 C33 C34 -0.3(7) . . . . ?
C32 C33 C34 C35 0.6(7) . . . . ?
C33 C34 C35 C36 175.6(4) . . . . ?
C33 C34 C35 C30 -0.8(6) . . . . ?
C35 C36 C19 C20 0.4(4) . . . . ?
C35 C36 C19 C18 179.7(3) . . . . ?
C35 C30 C31 C32 -0.4(6) . . . . ?
C28 C21 C22 C24 0.4(7) . . . . ?
C28 C21 C22 C23 -179.3(5) . . . . ?
C23 C22 C24 C25 178.1(5) . . . . ?
C18 C19 C20 C21 -0.4(7) . . . . ?
C18 C19 C20 C30 -178.9(4) . . . . ?
C18 C17 C16 C3 -10.4(5) . . . . ?
C18 C17 C16 C15 172.2(3) . . . . ?
C17 C38 C37 C36 -4.8(5) . . . . ?
C17 C16 C3 O1 -2.8(5) . . . . ?
C17 C16 C3 C4 179.1(3) . . . . ?
C17 C16 C15 C14 1.9(5) . . . . ?
C17 C16 C15 C6 -179.8(3) . . . . ?
C16 C3 C4 C5 1.8(6) . . . . ?
C3 O1 C2 C1 178.9(4) . . . . ?
C3 C16 C15 C14 -175.6(3) . . . . ?
C3 C16 C15 C6 2.7(5) . . . . ?
C3 C4 C5 C6 0.7(6) . . . . ?
C2 O1 C3 C16 -179.5(3) . . . . ?
C2 O1 C3 C4 -1.5(5) . . . . ?
C4 C5 C6 C7 177.8(4) . . . . ?
C4 C5 C6 C15 -1.4(6) . . . . ?
C5 C6 C15 C14 177.9(3) . . . . ?
C5 C6 C15 C16 -0.4(5) . . . . ?
C6 C7 C12 C11 -179.4(3) . . . . ?
C6 C7 C12 C13 1.3(5) . . . . ?
C15 C16 C3 O1 174.7(3) . . . . ?
C15 C16 C3 C4 -3.4(5) . . . . ?
C26' C25' C24' C22' -178.0(4) . . . . ?
C26' C25' C27' C28' 177.6(5) . . . . ?
C25' C24' C22' C21' 0.4(7) . . . . ?
C25' C24' C22' C23' 179.6(5) . . . . ?
C25' C27' C28' C21' 0.4(8) . . . . ?
C25' C27' C28' C29' -178.6(5) . . . . ?
C24' C25' C27' C28' -0.4(8) . . . . ?
C24' C22' C21' C20' 174.9(4) . . . . ?
C24' C22' C21' C28' -0.4(6) . . . . ?
C22' C21' C20' C19' -77.3(6) . . . . ?
C22' C21' C20' C30' 103.8(5) . . . . ?
C22' C21' C28' C27' 0.0(7) . . . . ?
C22' C21' C28' C29' 179.1(5) . . . . ?
C21' C20' C19' C18' 1.9(7) . . . . ?
C21' C20' C19' C36' -178.8(4) . . . . ?
C21' C20' C30' C35' 179.8(4) . . . . ?
C21' C20' C30' C31' -0.5(7) . . . . ?
C20' C21' C28' C27' -175.4(4) . . . . ?
C20' C21' C28' C29' 3.6(7) . . . . ?
C20' C19' C18' C17' -178.3(4) . . . . ?
C20' C19' C36' C37' 176.6(4) . . . . ?
C20' C19' C36' C35' -1.0(4) . . . . ?
C19' C20' C30' C35' 0.7(5) . . . . ?
C19' C20' C30' C31' -179.5(4) . . . . ?
C19' C18' C17' C38' 2.4(5) . . . . ?
C19' C18' C17' C16' 179.9(3) . . . . ?
C19' C36' C35' C34' -178.3(4) . . . . ?
C19' C36' C35' C30' 1.5(4) . . . . ?
C18' C19' C36' C37' -4.1(6) . . . . ?
C18' C19' C36' C35' 178.3(3) . . . . ?
C18' C17' C38' C39' 172.7(3) . . . . ?
C18' C17' C38' C37' -5.7(5) . . . . ?
C18' C17' C16' C3' 13.3(6) . . . . ?
C18' C17' C16' C15' -168.6(4) . . . . ?
C17' C38' C39' C40' -179.8(3) . . . . ?
C17' C38' C39' C14' -1.2(5) . . . . ?
C17' C38' C37' C36' 4.3(5) . . . . ?
C17' C16' C15' C14' -6.8(5) . . . . ?
C17' C16' C15' C6' 176.6(3) . . . . ?
C38' C17' C16' C3' -169.2(3) . . . . ?
C38' C17' C16' C15' 8.9(5) . . . . ?
C38' C39' C40' C41' 91.5(5) . . . . ?
C38' C39' C40' C47' -89.7(5) . . . . ?
C38' C39' C14' C13' -177.5(4) . . . . ?
C38' C39' C14' C15' 3.5(5) . . . . ?
C38' C37' C36' C19' 0.6(5) . . . . ?
C38' C37' C36' C35' 177.4(4) . . . . ?
C39' C38' C37' C36' -174.1(4) . . . . ?
C39' C40' C41' C43' 179.1(4) . . . . ?
C39' C40' C41' C42' -1.8(6) . . . . ?
C39' C40' C47' C46' -178.7(4) . . . . ?
C39' C40' C47' C48' 0.6(7) . . . . ?
C39' C14' C13' C12' 179.9(4) . . . . ?
C39' C14' C15' C6' 177.3(3) . . . . ?
C39' C14' C15' C16' 0.6(5) . . . . ?
C40' C39' C14' C13' 1.1(5) . . . . ?
C40' C39' C14' C15' -177.9(3) . . . . ?
C40' C41' C43' C44' 0.2(7) . . . . ?
C41' C40' C47' C46' 0.1(6) . . . . ?
C41' C40' C47' C48' 179.4(4) . . . . ?
C41' C43' C44' C45' -179.4(5) . . . . ?
C41' C43' C44' C46' -1.0(8) . . . . ?
C43' C44' C46' C47' 1.4(8) . . . . ?
C44' C46' C47' C40' -1.0(8) . . . . ?
C44' C46' C47' C48' 179.7(5) . . . . ?
C45' C44' C46' C47' 179.8(5) . . . . ?
C27' C25' C24' C22' 0.0(7) . . . . ?
C28' C21' C20' C19' 98.1(5) . . . . ?
C28' C21' C20' C30' -80.8(6) . . . . ?
C42' C41' C43' C44' -179.0(4) . . . . ?
C47' C40' C41' C43' 0.3(6) . . . . ?
C47' C40' C41' C42' 179.5(4) . . . . ?
C14' C39' C40' C41' -87.1(4) . . . . ?
C14' C39' C40' C47' 91.6(5) . . . . ?
C14' C13' C12' C7' 2.1(6) . . . . ?
C14' C13' C12' C11' -179.1(4) . . . . ?
C13' C14' C15' C6' -1.6(5) . . . . ?
C13' C14' C15' C16' -178.4(4) . . . . ?
C13' C12' C7' C8' -179.0(4) . . . . ?
C13' C12' C7' C6' -0.1(6) . . . . ?
C13' C12' C11' C10' 178.9(5) . . . . ?
C12' C7' C8' C9' -1.5(7) . . . . ?
C12' C7' C6' C5' 176.3(4) . . . . ?
C12' C7' C6' C15' -2.7(6) . . . . ?
C7' C12' C11' C10' -2.2(7) . . . . ?
C7' C8' C9' C10' 0.7(8) . . . . ?
C7' C6' C5' C4' -176.6(4) . . . . ?
C7' C6' C15' C14' 3.6(6) . . . . ?
C7' C6' C15' C16' -179.7(4) . . . . ?
C8' C7' C6' C5' -4.9(7) . . . . ?
C8' C7' C6' C15' 176.1(4) . . . . ?
C8' C9' C10' C11' -0.7(9) . . . . ?
C9' C10' C11' C12' 1.4(8) . . . . ?
C11' C12' C7' C8' 2.2(6) . . . . ?
C11' C12' C7' C6' -179.0(4) . . . . ?
C6' C7' C8' C9' 179.7(5) . . . . ?
C6' C5' C4' C3' -1.9(7) . . . . ?
C5' C6' C15' C14' -175.4(4) . . . . ?
C5' C6' C15' C16' 1.3(6) . . . . ?
C5' C4' C3' O1' 176.7(4) . . . . ?
C5' C4' C3' C16' -2.3(7) . . . . ?
C4' C3' C16' C17' -176.1(4) . . . . ?
C4' C3' C16' C15' 5.7(6) . . . . ?
C3' O1' C2' C1' -179.8(5) . . . . ?
C3' C16' C15' C14' 171.5(3) . . . . ?
C3' C16' C15' C6' -5.1(5) . . . . ?
C2' O1' C3' C4' -4.7(6) . . . . ?
C2' O1' C3' C16' 174.3(4) . . . . ?
C16' C17' C38' C39' -5.0(5) . . . . ?
C16' C17' C38' C37' 176.6(3) . . . . ?
C15' C14' C13' C12' -1.2(6) . . . . ?
C15' C6' C5' C4' 2.4(7) . . . . ?
C37' C38' C39' C40' -1.4(5) . . . . ?
C37' C38' C39' C14' 177.2(3) . . . . ?
C37' C36' C35' C34' 4.5(8) . . . . ?
C37' C36' C35' C30' -175.7(4) . . . . ?
C36' C19' C18' C17' 2.5(6) . . . . ?
C36' C35' C34' C33' 179.5(4) . . . . ?
C36' C35' C30' C20' -1.3(4) . . . . ?
C36' C35' C30' C31' 178.9(4) . . . . ?
C35' C34' C33' C32' 1.4(7) . . . . ?
C34' C35' C30' C20' 178.5(4) . . . . ?
C34' C35' C30' C31' -1.3(6) . . . . ?
C34' C33' C32' C31' -1.1(8) . . . . ?
C33' C32' C31' C30' -0.5(7) . . . . ?
C32' C31' C30' C20' -178.1(4) . . . . ?
C32' C31' C30' C35' 1.6(7) . . . . ?
C30' C20' C19' C18' -179.1(4) . . . . ?
C30' C20' C19' C36' 0.2(4) . . . . ?
C30' C35' C34' C33' -0.3(6) . . . . ?
C23' C22' C21' C20' -4.3(6) . . . . ?
C23' C22' C21' C28' -179.6(4) . . . . ?

loop_
_smtbx_masks_void_nr
_smtbx_masks_void_average_x
_smtbx_masks_void_average_y
_smtbx_masks_void_average_z
_smtbx_masks_void_volume
_smtbx_masks_void_count_electrons
_smtbx_masks_void_content
1 -0.500 0.000 0.000 111.5 4.0 ?
2 -0.870 0.000 0.500 459.0 93.3 '2 DCM'
3 0.044 0.469 0.593 7.1 0.6 ?
4 -0.044 0.531 0.407 7.1 0.6 ?
